data_4033985
loop_
_publ_author_name
'Sagara, Prateep Singh'
'Siril, Prem Felix'
'Ravikumar, Ponneri Chandrababu'

_publ_section_title
;
 <i>N</i>-Amino-7-azaindole as the <i>N</i>,<i>N</i>'-Bidentate Directing
 Group: Ruthenium-Catalyzed Oxidative Annulation of
 <i>N</i>-(7-Azaindole)benzamides with Alkynes via C-H Bond Activation.
;
_journal_issue 19
_journal_name_full 'The Journal of organic chemistry'
_journal_page_first 12314
_journal_page_last 12323
_journal_paper_doi 10.1021/acs.joc.9b01598
_journal_volume 84
_journal_year 2019
_chemical_formula_moiety 'C14 H11 N3 O'
_chemical_formula_sum 'C14 H11 N3 O'
_chemical_formula_weight 237.26
_space_group_crystal_system monoclinic
_space_group_IT_number 14
_space_group_name_Hall '-P 2ybc'
_space_group_name_H-M_alt 'P 1 21/c 1'
_atom_sites_solution_hydrogens geom
_atom_sites_solution_primary direct
_atom_sites_solution_secondary difmap
_audit_creation_date 2017-02-02
_audit_creation_method
;
  Olex2 1.2-ac2
  (compiled 2012.03.27 svn.r2268, GUI svn.r4156)
;
_cell_angle_alpha 90.00
_cell_angle_beta 115.705(4)
_cell_angle_gamma 90.00
_cell_formula_units_Z 8
_cell_length_a 11.8814(4)
_cell_length_b 19.4570(4)
_cell_length_c 11.4871(4)
_cell_measurement_reflns_used 3370
_cell_measurement_temperature 293(2)
_cell_measurement_theta_max 66.8580
_cell_measurement_theta_min 4.1220
_cell_volume 2392.75(15)
_computing_cell_refinement 'CrysAlisPro 1.171.38.43i (Rigaku OD, 2015)'
_computing_data_collection 'CrysAlisPro 1.171.38.43i (Rigaku OD, 2015)'
_computing_data_reduction 'CrysAlisPro 1.171.38.43i (Rigaku OD, 2015)'
_computing_molecular_graphics
;
O. V. Dolomanov, L. J. Bourhis, R. J. Gildea, J. A. K. Howard and H. Puschmann,
OLEX2: a complete structure solution, refinement and analysis program.
J. Appl. Cryst. (2009). 42, 339-341.
;
_computing_publication_material
;
O. V. Dolomanov, L. J. Bourhis, R. J. Gildea, J. A. K. Howard and H. Puschmann,
OLEX2: a complete structure solution, refinement and analysis program.
J. Appl. Cryst. (2009). 42, 339-341.
;
_computing_structure_refinement
;
SHELXL, G.M. Sheldrick, Acta Cryst.
(2008). A64, 112-122
;
_computing_structure_solution
;
SHELXS, G.M. Sheldrick, Acta Cryst.
(2008). A64, 112-122
;
_diffrn_ambient_temperature 293(2)
_diffrn_detector 'CCD plate'
_diffrn_detector_area_resol_mean 15.9974
_diffrn_detector_type Eos
_diffrn_measured_fraction_theta_full 0.9875
_diffrn_measured_fraction_theta_max 0.9875
_diffrn_measurement_details
;
List of Runs (angles in degrees, time in seconds):

  # Type    Start    End  Width  t~exp~   \w     \q     \k     \f   Frames
--------------------------------------------------------------------------
  1  \w     61.00 118.00   1.00    1.00    --   25.69 178.00 120.00   57
  2  \w     54.00  80.00   1.00    1.00    --   25.69 -99.00 150.00   26
  3  \w    -12.00  96.00   1.00    1.00    --   25.69  57.00-180.00  108
  4  \w      3.00  30.00   1.00    1.00    --   25.69 -99.00 150.00   27
  5  \w    110.00 150.00   1.00    4.50    --   66.85 111.00  30.00   40
  6  \w    116.00 149.00   1.00    4.50    --   66.85 111.00 -30.00   33
  7  \w    100.00 150.00   1.00    4.50    --   66.85 111.00 -90.00   50
  8  \w     -3.00  85.00   1.00    4.50    --   66.85 -94.00  60.00   88
  9  \w     24.00 138.00   1.00    4.50    --   66.85  77.00 -30.00  114
 10  \w    106.00 147.00   1.00    4.50    --   66.85 111.00-150.00   41
 11  \w     56.00 156.00   1.00   25.00    --  108.00 -89.00-150.00  100
 12  \w    101.00 169.00   1.00   25.00    --  108.00 104.00 150.00   68
 13  \w     38.00 138.00   1.00   25.00    --  108.00 -89.00  60.00  100
 14  \w     38.00 148.00   1.00   25.00    --  108.00 -54.00  60.00  110
 15  \w     71.00 144.00   1.00   25.00    --  108.00 -54.00-180.00   73
 16  \w     32.00  63.00   1.00   25.00    --  108.00 -54.00-180.00   31
 17  \w     27.00 134.00   1.00   25.00    --  108.00 -21.00  30.00  107
;
_diffrn_measurement_device 'four-circle diffractometer'
_diffrn_measurement_device_type 'SuperNova, Dual, Cu at zero, Eos'
_diffrn_measurement_method '\w scans'
_diffrn_orient_matrix_type 'CrysAlisPro convention (1999,Acta A55,543-557)'
_diffrn_orient_matrix_UB_11 -0.1410601000
_diffrn_orient_matrix_UB_12 -0.0136774000
_diffrn_orient_matrix_UB_13 -0.0759344000
_diffrn_orient_matrix_UB_21 -0.0281142000
_diffrn_orient_matrix_UB_22 0.0697900000
_diffrn_orient_matrix_UB_23 0.0448493000
_diffrn_orient_matrix_UB_31 0.0013563000
_diffrn_orient_matrix_UB_32 0.0348242000
_diffrn_orient_matrix_UB_33 -0.1199566000
_diffrn_radiation_monochromator mirror
_diffrn_radiation_probe x-ray
_diffrn_radiation_type 'Cu K\a'
_diffrn_radiation_wavelength 1.54184
_diffrn_reflns_av_R_equivalents 0.0290
_diffrn_reflns_av_unetI/netI 0.0386
_diffrn_reflns_limit_h_max 14
_diffrn_reflns_limit_h_min -13
_diffrn_reflns_limit_k_max 23
_diffrn_reflns_limit_k_min -16
_diffrn_reflns_limit_l_max 10
_diffrn_reflns_limit_l_min -13
_diffrn_reflns_number 7757
_diffrn_reflns_theta_full 66.83
_diffrn_reflns_theta_max 66.83
_diffrn_reflns_theta_min 4.13
_diffrn_source 'micro-focus sealed X-ray tube'
_diffrn_source_type 'SuperNova (Cu) X-ray Source'
_exptl_absorpt_coefficient_mu 0.698
_exptl_absorpt_correction_T_max 1.000
_exptl_absorpt_correction_T_min 0.538
_exptl_absorpt_correction_type gaussian
_exptl_absorpt_process_details
;
CrysAlisPro 1.171.38.43i (Rigaku Oxford Diffraction, 2015)
Numerical absorption correction based on gaussian integration over
			a multifaceted crystal model
Empirical absorption correction using spherical harmonics,
 implemented in SCALE3 ABSPACK scaling algorithm.
;
_exptl_crystal_density_diffrn 1.317
_exptl_crystal_density_method 'not measured'
_exptl_crystal_description monoclinic
_exptl_crystal_F_000 1136.000
_exptl_crystal_size_max 0.258
_exptl_crystal_size_mid 0.137
_exptl_crystal_size_min 0.099
_refine_diff_density_max 0.283
_refine_diff_density_min -0.279
_refine_diff_density_rms 0.040
_refine_ls_extinction_method none
_refine_ls_goodness_of_fit_ref 1.035
_refine_ls_hydrogen_treatment mixed
_refine_ls_matrix_type full
_refine_ls_number_parameters 325
_refine_ls_number_reflns 4196
_refine_ls_number_restraints 0
_refine_ls_restrained_S_all 1.035
_refine_ls_R_factor_all 0.0530
_refine_ls_R_factor_gt 0.0459
_refine_ls_shift/su_max 0.000
_refine_ls_shift/su_mean 0.000
_refine_ls_structure_factor_coef Fsqd
_refine_ls_weighting_details 'calc w=1/[\s^2^(Fo^2^)+(0.0762P)^2^+0.1999P] where P=(Fo^2^+2Fc^2^)/3'
_refine_ls_weighting_scheme calc
_refine_ls_wR_factor_gt 0.1248
_refine_ls_wR_factor_ref 0.1335
_reflns_number_gt 3553
_reflns_number_total 4196
_reflns_threshold_expression >2sigma(I)
_cod_data_source_file jo9b01598_si_004.cif
_cod_data_source_block sps_3_braz_rt_cu
_cod_original_cell_volume 2392.74(11)
_cod_database_code 4033985
_chemical_oxdiff_formula 'C112 H88 N24 O8 '
_reflns_odcompleteness_completeness 98.28
_reflns_odcompleteness_iscentric 1
_reflns_odcompleteness_theta 66.97
_oxdiff_exptl_absorpt_empirical_details
;
Empirical correction (ABSPACK) includes:
- Absorption correction using spherical harmonics
- Frame scaling
- Detector area scaling
;
_oxdiff_exptl_absorpt_empirical_full_max 1.425
_oxdiff_exptl_absorpt_empirical_full_min 0.829

loop_
_space_group_symop_id
_space_group_symop_operation_xyz
1 'x, y, z'
2 '-x, y+1/2, -z+1/2'
3 '-x, -y, -z'
4 'x, -y-1/2, z-1/2'

loop_
_atom_site_label
_atom_site_type_symbol
_atom_site_fract_x
_atom_site_fract_y
_atom_site_fract_z
_atom_site_U_iso_or_equiv
_atom_site_adp_type
_atom_site_occupancy
_atom_site_symmetry_multiplicity
_atom_site_calc_flag
_atom_site_refinement_flags
O1 O 0.81856(11) 0.23701(6) 0.28157(12) 0.0563(3) Uani 1 1 d .
N4 N 0.78043(14) 0.44445(7) 0.00090(14) 0.0534(3) Uani 1 1 d .
N10 N 0.81050(12) 0.31510(7) 0.13288(13) 0.0492(3) Uani 1 1 d .
H10 H 0.7666 0.3422 0.0705 0.059 Uiso 1 1 calc R
N2 N 1.01645(13) 0.37411(7) 0.36016(14) 0.0505(3) Uani 1 1 d .
N1 N 0.93573(13) 0.30509(7) 0.16880(13) 0.0490(3) Uani 1 1 d .
N3 N 0.86494(14) 0.51860(7) 0.18596(14) 0.0523(3) Uani 1 1 d .
C7 C 1.02978(14) 0.32799(7) 0.28181(15) 0.0432(3) Uani 1 1 d .
C8 C 0.75883(14) 0.27990(7) 0.20108(14) 0.0435(3) Uani 1 1 d .
O2 O 0.65391(15) 0.54581(8) 0.20561(16) 0.0805(5) Uani 1 1 d .
N28 N 0.82800(14) 0.48226(7) 0.26689(13) 0.0535(3) Uani 1 1 d .
H28 H 0.8742 0.4501 0.3156 0.064 Uiso 1 1 calc R
C9 C 0.62561(14) 0.29485(7) 0.16808(14) 0.0435(3) Uani 1 1 d .
C23 C 0.68191(16) 0.45621(8) 0.35582(15) 0.0488(4) Uani 1 1 d .
C21 C 0.83435(14) 0.50214(8) 0.05956(15) 0.0446(3) Uani 1 1 d .
C17 C 0.87527(15) 0.55685(8) 0.00750(17) 0.0495(4) Uani 1 1 d .
C10 C 0.57436(16) 0.26194(9) 0.24100(16) 0.0528(4) Uani 1 1 d .
H10A H 0.6238 0.2329 0.3081 0.063 Uiso 1 1 calc R
C3 C 1.14123(15) 0.29666(8) 0.29453(16) 0.0477(3) Uani 1 1 d .
C14 C 0.55027(16) 0.33878(9) 0.06922(17) 0.0554(4) Uani 1 1 d .
H14 H 0.5830 0.3614 0.0195 0.066 Uiso 1 1 calc R
C1 C 0.98459(18) 0.25881(9) 0.11132(18) 0.0549(4) Uani 1 1 d .
H1 H 0.9390 0.2353 0.0346 0.066 Uiso 1 1 calc R
C2 C 1.10883(17) 0.25325(9) 0.18434(19) 0.0570(4) Uani 1 1 d .
H2 H 1.1636 0.2260 0.1662 0.068 Uiso 1 1 calc R
C22 C 0.71711(16) 0.49840(9) 0.26783(15) 0.0512(4) Uani 1 1 d .
C6 C 1.12328(18) 0.39066(10) 0.46105(18) 0.0590(4) Uani 1 1 d .
H6 H 1.1198 0.4228 0.5193 0.071 Uiso 1 1 calc R
C4 C 1.24930(17) 0.31575(10) 0.40172(19) 0.0593(4) Uani 1 1 d .
H4 H 1.3263 0.2969 0.4166 0.071 Uiso 1 1 calc R
C27 C 0.7274(2) 0.37927(11) 0.53339(19) 0.0666(5) Uani 1 1 d .
H27 H 0.7841 0.3520 0.5992 0.080 Uiso 1 1 calc R
C11 C 0.45102(19) 0.27185(11) 0.2150(2) 0.0642(5) Uani 1 1 d .
H11 H 0.4173 0.2491 0.2637 0.077 Uiso 1 1 calc R
C5 C 1.23891(18) 0.36340(11) 0.48513(19) 0.0627(4) Uani 1 1 d .
H5 H 1.3096 0.3773 0.5576 0.075 Uiso 1 1 calc R
C26 C 0.6057(2) 0.38361(11) 0.5161(2) 0.0710(5) Uani 1 1 d .
H26 H 0.5800 0.3591 0.5698 0.085 Uiso 1 1 calc R
C12 C 0.37776(18) 0.31515(11) 0.1176(2) 0.0674(5) Uani 1 1 d .
H12 H 0.2946 0.3218 0.1006 0.081 Uiso 1 1 calc R
C15 C 0.91935(18) 0.58264(9) 0.21228(19) 0.0593(4) Uani 1 1 d .
H15 H 0.9458 0.6056 0.2908 0.071 Uiso 1 1 calc R
C28 C 0.76573(18) 0.41521(10) 0.45342(17) 0.0578(4) Uani 1 1 d .
H28A H 0.8480 0.4119 0.4651 0.069 Uiso 1 1 calc R
C18 C 0.85533(19) 0.54936(10) -0.1200(2) 0.0626(5) Uani 1 1 d .
H18 H 0.8798 0.5835 -0.1609 0.075 Uiso 1 1 calc R
C24 C 0.55998(19) 0.46040(11) 0.3390(2) 0.0651(5) Uani 1 1 d .
H24 H 0.5029 0.4877 0.2735 0.078 Uiso 1 1 calc R
C20 C 0.7639(2) 0.44000(10) -0.12164(18) 0.0644(5) Uani 1 1 d .
H20 H 0.7266 0.4005 -0.1677 0.077 Uiso 1 1 calc R
C13 C 0.42681(18) 0.34872(11) 0.0450(2) 0.0669(5) Uani 1 1 d .
H13 H 0.3768 0.3783 -0.0208 0.080 Uiso 1 1 calc R
C19 C 0.7988(2) 0.49058(11) -0.18413(18) 0.0679(5) Uani 1 1 d .
H19 H 0.7839 0.4846 -0.2699 0.081 Uiso 1 1 calc R
C16 C 0.92842(18) 0.60698(9) 0.1071(2) 0.0609(4) Uani 1 1 d .
H16 H 0.9630 0.6488 0.1005 0.073 Uiso 1 1 calc R
C25 C 0.5224(2) 0.42405(13) 0.4196(2) 0.0760(6) Uani 1 1 d .
H25 H 0.4401 0.4271 0.4082 0.091 Uiso 1 1 calc R

loop_
_atom_site_aniso_label
_atom_site_aniso_U_11
_atom_site_aniso_U_22
_atom_site_aniso_U_33
_atom_site_aniso_U_23
_atom_site_aniso_U_13
_atom_site_aniso_U_12
O1 0.0570(6) 0.0559(6) 0.0579(7) 0.0164(5) 0.0266(5) 0.0105(5)
N4 0.0646(8) 0.0462(7) 0.0534(7) 0.0040(6) 0.0293(6) -0.0041(6)
N10 0.0484(7) 0.0468(7) 0.0526(7) 0.0084(5) 0.0222(6) 0.0004(5)
N2 0.0550(7) 0.0487(7) 0.0548(7) -0.0013(6) 0.0302(6) 0.0008(6)
N1 0.0509(7) 0.0481(7) 0.0532(7) -0.0024(6) 0.0275(6) -0.0022(5)
N3 0.0674(8) 0.0462(7) 0.0506(7) 0.0028(5) 0.0325(6) -0.0029(6)
C7 0.0496(8) 0.0380(7) 0.0499(8) 0.0050(6) 0.0290(7) -0.0016(6)
C8 0.0506(8) 0.0377(7) 0.0420(7) -0.0004(6) 0.0199(6) -0.0004(6)
O2 0.0777(9) 0.0816(10) 0.0904(10) 0.0429(8) 0.0442(8) 0.0256(8)
N28 0.0687(9) 0.0510(7) 0.0503(7) 0.0126(6) 0.0346(7) 0.0099(6)
C9 0.0494(8) 0.0376(7) 0.0427(7) -0.0027(6) 0.0192(6) -0.0020(6)
C23 0.0599(9) 0.0459(8) 0.0443(8) -0.0009(6) 0.0259(7) 0.0005(6)
C21 0.0478(7) 0.0417(7) 0.0491(8) 0.0079(6) 0.0256(6) 0.0040(6)
C17 0.0512(8) 0.0427(7) 0.0625(9) 0.0133(7) 0.0321(7) 0.0070(6)
C10 0.0572(9) 0.0527(9) 0.0522(9) 0.0062(7) 0.0272(7) 0.0044(7)
C3 0.0513(8) 0.0421(7) 0.0597(9) 0.0065(6) 0.0334(7) -0.0001(6)
C14 0.0544(9) 0.0530(9) 0.0556(9) 0.0108(7) 0.0210(7) 0.0006(7)
C1 0.0695(10) 0.0470(8) 0.0615(9) -0.0083(7) 0.0409(8) -0.0088(7)
C2 0.0653(10) 0.0471(8) 0.0781(11) -0.0044(8) 0.0492(9) -0.0009(7)
C22 0.0594(9) 0.0485(8) 0.0458(8) 0.0062(7) 0.0229(7) 0.0052(7)
C6 0.0670(10) 0.0601(10) 0.0554(9) -0.0083(8) 0.0316(8) -0.0072(8)
C4 0.0487(9) 0.0628(10) 0.0710(11) 0.0087(8) 0.0303(8) 0.0039(7)
C27 0.0869(13) 0.0654(11) 0.0534(9) 0.0129(8) 0.0360(9) 0.0062(9)
C11 0.0616(10) 0.0705(11) 0.0718(11) 0.0055(9) 0.0394(9) 0.0009(8)
C5 0.0556(9) 0.0719(11) 0.0588(10) -0.0014(8) 0.0231(8) -0.0080(8)
C26 0.0946(14) 0.0664(12) 0.0678(11) 0.0017(9) 0.0501(11) -0.0132(10)
C12 0.0494(9) 0.0692(11) 0.0827(13) 0.0021(10) 0.0277(9) 0.0033(8)
C15 0.0646(10) 0.0491(9) 0.0639(10) -0.0060(7) 0.0276(8) -0.0032(7)
C28 0.0657(10) 0.0614(10) 0.0507(9) 0.0095(7) 0.0293(8) 0.0080(8)
C18 0.0782(12) 0.0577(10) 0.0692(11) 0.0223(8) 0.0481(10) 0.0130(8)
C24 0.0597(10) 0.0697(11) 0.0674(11) 0.0104(9) 0.0292(9) 0.0036(8)
C20 0.0834(12) 0.0570(10) 0.0534(9) -0.0014(8) 0.0301(9) -0.0017(9)
C13 0.0548(10) 0.0650(11) 0.0699(11) 0.0143(9) 0.0166(8) 0.0096(8)
C19 0.0909(14) 0.0702(12) 0.0508(9) 0.0100(8) 0.0385(9) 0.0137(10)
C16 0.0654(10) 0.0425(8) 0.0813(12) 0.0035(8) 0.0379(9) -0.0048(7)
C25 0.0693(12) 0.0830(14) 0.0877(14) 0.0046(11) 0.0453(11) -0.0080(10)

loop_
_atom_type_symbol
_atom_type_description
_atom_type_scat_dispersion_real
_atom_type_scat_dispersion_imag
_atom_type_scat_source
C C 0.0181 0.0091 'International Tables Vol C Tables 4.2.6.8 and 6.1.1.4'
H H 0.0000 0.0000 'International Tables Vol C Tables 4.2.6.8 and 6.1.1.4'
N N 0.0311 0.0180 'International Tables Vol C Tables 4.2.6.8 and 6.1.1.4'
O O 0.0492 0.0322 'International Tables Vol C Tables 4.2.6.8 and 6.1.1.4'

loop_
_exptl_crystal_face_index_h
_exptl_crystal_face_index_k
_exptl_crystal_face_index_l
_exptl_crystal_face_perp_dist
3 5 -7 0.0803
-4 10 3 0.1394
7 0 -1 0.0496
-7 0 1 0.0496
-3 -6 7 0.0607
2 9 -5 0.0566
2 -11 -4 0.0984
-6 -4 -2 0.0607
-6 -6 0 0.0664
-3 3 -4 0.0561
-7 0 0 0.0411
-5 6 -2 0.0455
-6 0 7 0.0892
-1 9 -4 0.0492
-1 5 6 0.1311
1 -5 6 0.0500
-3 -11 -2 0.0795
6 6 -5 0.0617
6 -7 -4 0.0884
6 7 -2 0.0638
-7 -2 6 0.0674

loop_
_geom_angle_atom_site_label_1
_geom_angle_atom_site_label_2
_geom_angle_atom_site_label_3
_geom_angle
C21 N4 C20 114.12(15)
N1 N10 H10 121.5
C8 N10 H10 121.5
C8 N10 N1 116.92(13)
C7 N2 C6 113.79(15)
N10 N1 C1 124.90(14)
C7 N1 N10 124.79(13)
C7 N1 C1 108.99(14)
C21 N3 N28 125.19(14)
C21 N3 C15 109.10(14)
C15 N3 N28 124.86(15)
N2 C7 N1 125.05(14)
N2 C7 C3 127.30(15)
N1 C7 C3 107.57(13)
O1 C8 N10 121.21(14)
O1 C8 C9 122.15(14)
N10 C8 C9 116.59(13)
N3 N28 H28 120.7
C22 N28 N3 118.61(13)
C22 N28 H28 120.7
C10 C9 C8 116.94(14)
C10 C9 C14 118.71(15)
C14 C9 C8 124.35(14)
C28 C23 C22 123.35(16)
C24 C23 C22 117.25(15)
C24 C23 C28 119.38(17)
N4 C21 N3 125.74(14)
N4 C21 C17 127.29(15)
N3 C21 C17 106.94(14)
C21 C17 C16 106.93(15)
C18 C17 C21 115.94(16)
C18 C17 C16 137.13(16)
C9 C10 H10A 119.7
C11 C10 C9 120.60(16)
C11 C10 H10A 119.7
C7 C3 C2 106.52(15)
C4 C3 C7 116.28(15)
C4 C3 C2 137.16(16)
C9 C14 H14 120.0
C13 C14 C9 120.04(17)
C13 C14 H14 120.0
N1 C1 H1 125.4
C2 C1 N1 109.13(15)
C2 C1 H1 125.4
C3 C2 H2 126.1
C1 C2 C3 107.76(15)
C1 C2 H2 126.1
O2 C22 N28 121.84(16)
O2 C22 C23 122.31(16)
N28 C22 C23 115.77(14)
N2 C6 H6 117.7
N2 C6 C5 124.66(17)
C5 C6 H6 117.7
C3 C4 H4 121.0
C5 C4 C3 117.98(16)
C5 C4 H4 121.0
C26 C27 H27 119.9
C26 C27 C28 120.21(19)
C28 C27 H27 119.9
C10 C11 H11 119.9
C12 C11 C10 120.22(18)
C12 C11 H11 119.9
C6 C5 H5 120.0
C4 C5 C6 119.99(17)
C4 C5 H5 120.0
C27 C26 H26 120.1
C25 C26 C27 119.87(18)
C25 C26 H26 120.1
C11 C12 H12 119.9
C11 C12 C13 120.16(18)
C13 C12 H12 119.9
N3 C15 H15 125.2
C16 C15 N3 109.55(16)
C16 C15 H15 125.2
C23 C28 H28A 119.9
C27 C28 C23 120.13(18)
C27 C28 H28A 119.9
C17 C18 H18 120.8
C19 C18 C17 118.43(16)
C19 C18 H18 120.8
C23 C24 H24 120.0
C23 C24 C25 120.04(19)
C25 C24 H24 120.0
N4 C20 H20 118.0
N4 C20 C19 124.05(18)
C19 C20 H20 118.0
C14 C13 H13 119.9
C12 C13 C14 120.26(17)
C12 C13 H13 119.9
C18 C19 C20 120.16(17)
C18 C19 H19 119.9
C20 C19 H19 119.9
C17 C16 H16 126.3
C15 C16 C17 107.44(15)
C15 C16 H16 126.3
C26 C25 C24 120.4(2)
C26 C25 H25 119.8
C24 C25 H25 119.8

loop_
_geom_bond_atom_site_label_1
_geom_bond_atom_site_label_2
_geom_bond_distance
O1 C8 1.2189(19)
N4 C21 1.323(2)
N4 C20 1.337(2)
N10 H10 0.8600
N10 N1 1.3747(19)
N10 C8 1.370(2)
N2 C7 1.328(2)
N2 C6 1.335(2)
N1 C7 1.369(2)
N1 C1 1.384(2)
N3 N28 1.3823(19)
N3 C21 1.373(2)
N3 C15 1.376(2)
C7 C3 1.407(2)
C8 C9 1.488(2)
O2 C22 1.208(2)
N28 H28 0.8600
N28 C22 1.359(2)
C9 C10 1.388(2)
C9 C14 1.393(2)
C23 C22 1.496(2)
C23 C28 1.384(2)
C23 C24 1.379(3)
C21 C17 1.407(2)
C17 C18 1.386(3)
C17 C16 1.425(3)
C10 H10A 0.9300
C10 C11 1.376(3)
C3 C2 1.429(2)
C3 C4 1.390(3)
C14 H14 0.9300
C14 C13 1.383(3)
C1 H1 0.9300
C1 C2 1.349(3)
C2 H2 0.9300
C6 H6 0.9300
C6 C5 1.384(3)
C4 H4 0.9300
C4 C5 1.377(3)
C27 H27 0.9300
C27 C26 1.374(3)
C27 C28 1.380(3)
C11 H11 0.9300
C11 C12 1.369(3)
C5 H5 0.9300
C26 H26 0.9300
C26 C25 1.370(3)
C12 H12 0.9300
C12 C13 1.373(3)
C15 H15 0.9300
C15 C16 1.345(3)
C28 H28A 0.9300
C18 H18 0.9300
C18 C19 1.369(3)
C24 H24 0.9300
C24 C25 1.384(3)
C20 H20 0.9300
C20 C19 1.384(3)
C13 H13 0.9300
C19 H19 0.9300
C16 H16 0.9300
C25 H25 0.9300

loop_
_geom_torsion_atom_site_label_1
_geom_torsion_atom_site_label_2
_geom_torsion_atom_site_label_3
_geom_torsion_atom_site_label_4
_geom_torsion
O1 C8 C9 C10 5.4(2)
O1 C8 C9 C14 -174.07(16)
N4 C21 C17 C18 0.7(2)
N4 C21 C17 C16 -179.28(16)
N4 C20 C19 C18 0.7(3)
N10 N1 C7 N2 -14.2(2)
N10 N1 C7 C3 168.79(13)
N10 N1 C1 C2 -168.95(15)
N10 C8 C9 C10 -176.94(14)
N10 C8 C9 C14 3.6(2)
N2 C7 C3 C2 -177.61(15)
N2 C7 C3 C4 0.6(2)
N2 C6 C5 C4 0.2(3)
N1 N10 C8 O1 -6.6(2)
N1 N10 C8 C9 175.67(12)
N1 C7 C3 C2 -0.72(16)
N1 C7 C3 C4 177.46(14)
N1 C1 C2 C3 1.09(19)
N3 N28 C22 O2 -4.2(3)
N3 N28 C22 C23 178.93(14)
N3 C21 C17 C18 178.62(14)
N3 C21 C17 C16 -1.39(18)
N3 C15 C16 C17 1.1(2)
C7 N2 C6 C5 -0.1(3)
C7 N1 C1 C2 -1.57(19)
C7 C3 C2 C1 -0.23(18)
C7 C3 C4 C5 -0.4(2)
C8 N10 N1 C7 -69.70(19)
C8 N10 N1 C1 95.74(19)
C8 C9 C10 C11 -178.65(16)
C8 C9 C14 C13 179.20(16)
N28 N3 C21 N4 -10.1(3)
N28 N3 C21 C17 171.95(14)
N28 N3 C15 C16 -171.93(16)
C9 C10 C11 C12 -0.9(3)
C9 C14 C13 C12 -0.3(3)
C23 C24 C25 C26 -0.2(4)
C21 N4 C20 C19 -0.2(3)
C21 N3 N28 C22 -87.9(2)
C21 N3 C15 C16 -2.0(2)
C21 C17 C18 C19 -0.1(3)
C21 C17 C16 C15 0.2(2)
C17 C18 C19 C20 -0.5(3)
C10 C9 C14 C13 -0.2(3)
C10 C11 C12 C13 0.3(3)
C3 C4 C5 C6 0.1(3)
C14 C9 C10 C11 0.8(3)
C1 N1 C7 N2 178.38(14)
C1 N1 C7 C3 1.39(17)
C2 C3 C4 C5 177.01(19)
C22 C23 C28 C27 178.06(17)
C22 C23 C24 C25 -178.28(19)
C6 N2 C7 N1 -176.70(15)
C6 N2 C7 C3 -0.3(2)
C4 C3 C2 C1 -177.83(19)
C27 C26 C25 C24 0.2(4)
C11 C12 C13 C14 0.3(3)
C26 C27 C28 C23 0.4(3)
C15 N3 N28 C22 80.4(2)
C15 N3 C21 N4 -179.97(16)
C15 N3 C21 C17 2.09(18)
C28 C23 C22 O2 -161.44(19)
C28 C23 C22 N28 15.5(2)
C28 C23 C24 C25 0.2(3)
C28 C27 C26 C25 -0.4(3)
C18 C17 C16 C15 -179.8(2)
C24 C23 C22 O2 17.0(3)
C24 C23 C22 N28 -166.10(17)
C24 C23 C28 C27 -0.4(3)
C20 N4 C21 N3 -178.08(17)
C20 N4 C21 C17 -0.6(3)
C16 C17 C18 C19 179.9(2)

loop_
_exptl_oxdiff_crystal_face_indexfrac_h
_exptl_oxdiff_crystal_face_indexfrac_k
_exptl_oxdiff_crystal_face_indexfrac_l
_exptl_oxdiff_crystal_face_x
_exptl_oxdiff_crystal_face_y
_exptl_oxdiff_crystal_face_z
3.0000 5.0000 -7.0000 0.0400 -0.0493 1.0179
-4.0000 10.0000 3.0000 0.1997 0.9449 -0.0171
7.0000 0.0000 -1.0000 -0.9115 -0.2416 0.1295
-7.0000 -0.0000 1.0000 0.9115 0.2416 -0.1295
-3.0000 -6.0000 7.0000 -0.0263 -0.0205 -1.0527
2.0000 9.0000 -5.0000 -0.0255 0.3476 0.9159
2.0000 -11.0000 -4.0000 0.1721 -1.0033 0.0995
-6.0000 -4.0000 -2.0000 1.0529 -0.2002 0.0925
-6.0000 -6.0000 -0.0000 0.9284 -0.2501 -0.2171
-3.0000 3.0000 -4.0000 0.6859 0.1143 0.5802
-7.0000 -0.0000 -0.0000 0.9874 0.1968 -0.0095
-5.0000 6.0000 -2.0000 0.7751 0.4696 0.4421
-6.0000 -0.0000 7.0000 0.3148 0.4826 -0.8478
-1.0000 9.0000 -4.0000 0.3217 0.4768 0.7919
-1.0000 5.0000 6.0000 -0.3829 0.6462 -0.5470
1.0000 -5.0000 6.0000 -0.5283 -0.1080 -0.8925
-3.0000 -11.0000 -2.0000 0.7255 -0.7730 -0.1472
6.0000 6.0000 -5.0000 -0.5488 0.0258 0.8169
6.0000 -7.0000 -4.0000 -0.4469 -0.8366 0.2442
6.0000 7.0000 -2.0000 -0.7902 0.2301 0.4918
-7.0000 -2.0000 6.0000 0.5592 0.3263 -0.7989
